data_2018566
loop_
_publ_author_name
'Arlin, Jean-Baptiste'
'Kennedy, Alan R.'

_publ_section_title
;
 Alkaline earth metal salts of 1-naphthoic acid
;
_journal_coeditor_code FN3109
_journal_issue 8
_journal_name_full 'Acta Crystallographica Section C'
_journal_page_first m213
_journal_page_last m218
_journal_paper_doi 10.1107/S0108270112030399
_journal_volume 68
_journal_year 2012
_chemical_formula_iupac '[Mg (C11 H7 O2)2 (H2 O)3] , 2H2 O'
_chemical_formula_moiety 'C22 H20 Mg O7, 2(H2 O)'
_chemical_formula_sum 'C22 H24 Mg O9'
_chemical_formula_weight 456.72
_chemical_name_systematic
;
<i>catena</i>-poly[[[diaquabis(1-naphthoato-\k<i>O</i>)magnesium(II)]-\m-aqua]
dihydrate]
;
_space_group_IT_number 14
_symmetry_cell_setting monoclinic
_symmetry_space_group_name_Hall '-P 2ybc'
_symmetry_space_group_name_H-M 'P 1 21/c 1'
_atom_sites_solution_hydrogens geom
_atom_sites_solution_primary direct
_atom_sites_solution_secondary difmap
_audit_creation_method SHELXL97
_cell_angle_alpha 90.00
_cell_angle_beta 121.1900(10)
_cell_angle_gamma 90.00
_cell_formula_units_Z 4
_cell_length_a 12.8896(4)
_cell_length_b 8.0048(2)
_cell_length_c 24.5300(5)
_cell_measurement_reflns_used 5287
_cell_measurement_temperature 123(2)
_cell_measurement_theta_max 27.485
_cell_measurement_theta_min 1.000
_cell_volume 2165.13(10)
_computing_cell_refinement
;
DENZO (Otwinowski & Minor, 1997) and COLLECT (Nonius, 1998)
;
_computing_data_collection
;
DENZO (Otwinowski & Minor, 1997) and COLLECT (Nonius, 1998)
;
_computing_data_reduction 'DENZO (Otwinowski & Minor, 1997)'
_computing_molecular_graphics
;
ORTEP-3 (Farrugia, 1997) and X-SEED (Barbour, 2001)
;
_computing_publication_material 'SHELXL97 (Sheldrick, 2008)'
_computing_structure_refinement 'SHELXL97 (Sheldrick, 2008)'
_computing_structure_solution 'SHELXS97 (Sheldrick, 2008)'
_diffrn_ambient_temperature 123(2)
_diffrn_measured_fraction_theta_full 0.999
_diffrn_measured_fraction_theta_max 0.999
_diffrn_measurement_device_type 'Nonius KappaCCD area-detector'
_diffrn_measurement_method '\f and \w'
_diffrn_radiation_monochromator graphite
_diffrn_radiation_source 'fine-focus sealed tube'
_diffrn_radiation_type MoK\a
_diffrn_radiation_wavelength 0.71073
_diffrn_reflns_av_R_equivalents 0.0780
_diffrn_reflns_av_sigmaI/netI 0.1036
_diffrn_reflns_limit_h_max 16
_diffrn_reflns_limit_h_min -16
_diffrn_reflns_limit_k_max 10
_diffrn_reflns_limit_k_min -10
_diffrn_reflns_limit_l_max 31
_diffrn_reflns_limit_l_min -31
_diffrn_reflns_number 8977
_diffrn_reflns_theta_full 26.00
_diffrn_reflns_theta_max 27.48
_diffrn_reflns_theta_min 2.72
_exptl_absorpt_coefficient_mu 0.134
_exptl_absorpt_correction_type none
_exptl_crystal_colour colourless
_exptl_crystal_density_diffrn 1.401
_exptl_crystal_density_method 'not measured'
_exptl_crystal_description plate
_exptl_crystal_F_000 960
_exptl_crystal_size_max 0.15
_exptl_crystal_size_mid 0.13
_exptl_crystal_size_min 0.03
_refine_diff_density_max 0.310
_refine_diff_density_min -0.434
_refine_ls_extinction_method none
_refine_ls_goodness_of_fit_ref 1.022
_refine_ls_hydrogen_treatment mixed
_refine_ls_matrix_type full
_refine_ls_number_parameters 319
_refine_ls_number_reflns 4968
_refine_ls_number_restraints 15
_refine_ls_restrained_S_all 1.021
_refine_ls_R_factor_all 0.1395
_refine_ls_R_factor_gt 0.0587
_refine_ls_shift/su_max 0.000
_refine_ls_shift/su_mean 0.000
_refine_ls_structure_factor_coef Fsqd
_refine_ls_weighting_details 'calc w = 1/[\s^2^(Fo^2^)+(0.0616P)^2^+1.1013P] where P=(Fo^2^+2Fc^2^)/3'
_refine_ls_weighting_scheme calc
_refine_ls_wR_factor_gt 0.1201
_refine_ls_wR_factor_ref 0.1497
_reflns_number_gt 2744
_reflns_number_total 4968
_reflns_threshold_expression I>2\s(I)
_cod_data_source_file fn3109.cif
_cod_data_source_block MgNPH
_cod_original_sg_symbol_H-M 'P 21/c'
_cod_database_code 2018566
_cod_database_fobs_code 2018566

loop_
_symmetry_equiv_pos_as_xyz
'x, y, z'
'-x, y+1/2, -z+1/2'
'-x, -y, -z'
'x, -y-1/2, z-1/2'

loop_
_atom_site_type_symbol
_atom_site_label
_atom_site_fract_x
_atom_site_fract_y
_atom_site_fract_z
_atom_site_U_iso_or_equiv
_atom_site_adp_type
_atom_site_calc_flag
_atom_site_refinement_flags
_atom_site_occupancy
_atom_site_symmetry_multiplicity
Mg Mg1 0.00172(8) 0.76819(11) 0.24870(4) 0.0177(2) Uani d . 1 1
O O1 0.10496(17) 0.6870(2) 0.34203(8) 0.0231(5) Uani d . 1 1
O O2 0.20189(19) 0.9184(2) 0.39368(9) 0.0316(5) Uani d . 1 1
O O1W 0.08195(16) 1.0194(2) 0.27487(8) 0.0182(4) Uani d D 1 1
H H1W 0.1309(19) 1.001(4) 0.3160(5) 0.027 Uiso d D 1 1
H H2W 0.1338(18) 1.036(4) 0.2627(11) 0.027 Uiso d D 1 1
O O3 -0.12473(17) 0.8492(2) 0.27004(9) 0.0232(5) Uani d . 1 1
O O2W 0.13182(19) 0.6868(2) 0.23202(9) 0.0241(5) Uani d D 1 1
H H3W 0.134(3) 0.718(3) 0.1986(10) 0.036 Uiso d D 1 1
H H4W 0.136(3) 0.5784(12) 0.2308(13) 0.036 Uiso d D 1 1
O O4 -0.21291(17) 0.6144(2) 0.27392(9) 0.0268(5) Uani d . 1 1
O O3W -0.09957(19) 0.8507(2) 0.15824(9) 0.0256(5) Uani d D 1 1
H H5W -0.105(3) 0.9587(13) 0.1520(13) 0.038 Uiso d D 1 1
H H6W -0.116(3) 0.813(3) 0.1212(8) 0.038 Uiso d D 1 1
O O4W -0.1462(2) 0.3629(3) 0.35837(11) 0.0382(6) Uani d D 1 1
H H7W -0.191(3) 0.443(3) 0.3324(14) 0.057 Uiso d D 1 1
H H8W -0.192(3) 0.332(4) 0.3731(15) 0.057 Uiso d D 1 1
O O5W 0.1341(2) 1.1675(3) 0.44229(11) 0.0499(7) Uani d D 1 1
H H9W 0.177(3) 1.088(4) 0.4373(16) 0.075 Uiso d D 1 1
H H10W 0.187(3) 1.190(5) 0.4833(7) 0.075 Uiso d D 1 1
C C1 0.1754(3) 0.7674(4) 0.39284(13) 0.0230(7) Uani d . 1 1
C C2 0.2250(3) 0.6739(3) 0.45441(12) 0.0216(7) Uani d . 1 1
C C3 0.3512(3) 0.6791(3) 0.50196(13) 0.0228(7) Uani d . 1 1
C C4 0.4398(3) 0.7619(4) 0.49337(15) 0.0324(8) Uani d . 1 1
H H4 0.4158 0.8176 0.4544 0.039 Uiso calc R 1 1
C C5 0.5587(3) 0.7612(5) 0.54091(17) 0.0438(9) Uani d . 1 1
H H5 0.6166 0.8177 0.5347 0.053 Uiso calc R 1 1
C C6 0.5974(3) 0.6789(5) 0.59874(17) 0.0473(10) Uani d . 1 1
H H6 0.6808 0.6800 0.6312 0.057 Uiso calc R 1 1
C C7 0.5165(3) 0.5982(4) 0.60841(15) 0.0394(9) Uani d . 1 1
H H7 0.5435 0.5432 0.6479 0.047 Uiso calc R 1 1
C C8 0.3909(3) 0.5941(4) 0.56028(14) 0.0290(7) Uani d . 1 1
C C9 0.3053(3) 0.5072(4) 0.56976(14) 0.0336(8) Uani d . 1 1
H H9 0.3320 0.4502 0.6088 0.040 Uiso calc R 1 1
C C10 0.1856(3) 0.5048(4) 0.52358(14) 0.0322(8) Uani d . 1 1
H H10 0.1291 0.4477 0.5307 0.039 Uiso calc R 1 1
C C11 0.1456(3) 0.5872(4) 0.46524(14) 0.0269(7) Uani d . 1 1
H H11 0.0622 0.5827 0.4329 0.032 Uiso calc R 1 1
C C12 -0.1851(2) 0.7647(4) 0.28802(13) 0.0214(6) Uani d . 1 1
C C13 -0.2203(3) 0.8519(3) 0.33046(13) 0.0206(6) Uani d . 1 1
C C14 -0.3384(3) 0.8366(3) 0.32240(13) 0.0212(7) Uani d . 1 1
C C15 -0.4348(3) 0.7466(4) 0.27194(14) 0.0260(7) Uani d . 1 1
H H15 -0.4221 0.6897 0.2419 0.031 Uiso calc R 1 1
C C16 -0.5468(3) 0.7411(4) 0.26617(15) 0.0319(8) Uani d . 1 1
H H16 -0.6107 0.6801 0.2321 0.038 Uiso calc R 1 1
C C17 -0.5680(3) 0.8241(4) 0.30977(16) 0.0338(8) Uani d . 1 1
H H17 -0.6457 0.8188 0.3052 0.041 Uiso calc R 1 1
C C18 -0.4776(3) 0.9120(4) 0.35840(15) 0.0300(8) Uani d . 1 1
H H18 -0.4929 0.9679 0.3877 0.036 Uiso calc R 1 1
C C19 -0.3605(3) 0.9224(4) 0.36655(14) 0.0244(7) Uani d . 1 1
C C20 -0.2664(3) 1.0156(4) 0.41677(14) 0.0284(7) Uani d . 1 1
H H20 -0.2814 1.0719 0.4461 0.034 Uiso calc R 1 1
C C21 -0.1550(3) 1.0261(4) 0.42391(13) 0.0281(7) Uani d . 1 1
H H21 -0.0924 1.0880 0.4583 0.034 Uiso calc R 1 1
C C22 -0.1322(3) 0.9453(4) 0.38020(13) 0.0259(7) Uani d . 1 1
H H22 -0.0544 0.9553 0.3851 0.031 Uiso calc R 1 1

loop_
_atom_site_aniso_label
_atom_site_aniso_U_11
_atom_site_aniso_U_22
_atom_site_aniso_U_33
_atom_site_aniso_U_12
_atom_site_aniso_U_13
_atom_site_aniso_U_23
Mg1 0.0203(5) 0.0143(5) 0.0192(5) -0.0003(4) 0.0107(4) -0.0008(4)
O1 0.0292(12) 0.0185(11) 0.0170(10) -0.0034(9) 0.0087(9) -0.0018(8)
O2 0.0417(13) 0.0176(11) 0.0245(11) -0.0063(10) 0.0094(10) 0.0007(9)
O1W 0.0193(10) 0.0178(10) 0.0188(10) 0.0003(9) 0.0107(8) 0.0014(9)
O3 0.0274(11) 0.0171(11) 0.0339(12) -0.0018(9) 0.0222(10) -0.0006(9)
O2W 0.0330(12) 0.0139(10) 0.0333(12) 0.0006(10) 0.0228(10) 0.0009(9)
O4 0.0321(12) 0.0161(11) 0.0414(13) -0.0043(9) 0.0257(10) -0.0042(9)
O3W 0.0363(12) 0.0165(11) 0.0185(10) 0.0011(10) 0.0102(10) -0.0011(9)
O4W 0.0580(16) 0.0289(13) 0.0409(14) 0.0016(12) 0.0350(13) 0.0022(11)
O5W 0.0619(18) 0.0432(16) 0.0392(14) 0.0042(13) 0.0223(13) 0.0046(13)
C1 0.0250(16) 0.0202(16) 0.0222(16) -0.0020(13) 0.0112(13) -0.0025(13)
C2 0.0286(17) 0.0168(15) 0.0189(15) -0.0020(13) 0.0120(13) -0.0021(12)
C3 0.0298(17) 0.0177(15) 0.0197(15) 0.0019(13) 0.0119(13) -0.0036(13)
C4 0.0322(19) 0.0306(18) 0.0330(18) -0.0011(15) 0.0159(15) 0.0002(15)
C5 0.0290(19) 0.050(2) 0.049(2) -0.0036(18) 0.0174(18) -0.0054(19)
C6 0.031(2) 0.052(2) 0.041(2) 0.0093(19) 0.0063(17) -0.0065(19)
C7 0.044(2) 0.037(2) 0.0249(18) 0.0118(18) 0.0088(16) 0.0004(15)
C8 0.0401(19) 0.0206(16) 0.0209(16) 0.0083(15) 0.0120(15) 0.0007(13)
C9 0.057(2) 0.0211(17) 0.0224(16) 0.0061(16) 0.0206(17) 0.0056(14)
C10 0.053(2) 0.0233(18) 0.0324(18) -0.0064(16) 0.0305(17) -0.0035(15)
C11 0.0323(17) 0.0231(16) 0.0243(16) -0.0015(14) 0.0140(14) -0.0034(13)
C12 0.0193(15) 0.0197(16) 0.0247(16) 0.0009(13) 0.0111(13) 0.0011(13)
C13 0.0267(16) 0.0130(14) 0.0249(16) 0.0026(13) 0.0154(13) 0.0042(12)
C14 0.0261(16) 0.0153(15) 0.0245(16) 0.0008(13) 0.0146(13) 0.0029(12)
C15 0.0298(18) 0.0186(16) 0.0325(17) 0.0033(14) 0.0182(15) 0.0020(13)
C16 0.0282(18) 0.0235(17) 0.0404(19) 0.0010(14) 0.0152(16) 0.0034(15)
C17 0.0315(18) 0.0296(18) 0.052(2) 0.0057(16) 0.0297(18) 0.0042(17)
C18 0.0390(19) 0.0247(17) 0.0393(19) 0.0082(15) 0.0295(17) 0.0042(15)
C19 0.0328(17) 0.0171(15) 0.0317(17) 0.0070(14) 0.0226(15) 0.0064(13)
C20 0.043(2) 0.0211(16) 0.0267(16) 0.0041(15) 0.0223(15) 0.0023(14)
C21 0.0386(19) 0.0206(16) 0.0215(15) -0.0015(14) 0.0130(14) -0.0032(13)
C22 0.0268(17) 0.0226(16) 0.0288(17) 0.0005(14) 0.0149(14) 0.0033(14)

loop_
_atom_type_symbol
_atom_type_description
_atom_type_scat_dispersion_real
_atom_type_scat_dispersion_imag
_atom_type_scat_source
Mg Mg 0.0486 0.0363 'International Tables Vol C Tables 4.2.6.8 and 6.1.1.4'
O O 0.0106 0.0060 'International Tables Vol C Tables 4.2.6.8 and 6.1.1.4'
C C 0.0033 0.0016 'International Tables Vol C Tables 4.2.6.8 and 6.1.1.4'
H H 0.0000 0.0000 'International Tables Vol C Tables 4.2.6.8 and 6.1.1.4'

loop_
_geom_angle_atom_site_label_1
_geom_angle_atom_site_label_2
_geom_angle_atom_site_label_3
_geom_angle_site_symmetry_1
_geom_angle_site_symmetry_3
_geom_angle
O3W Mg1 O2W . . 90.86(9)
O3W Mg1 O3 . . 91.72(9)
O2W Mg1 O3 . . 177.36(10)
O3W Mg1 O1 . . 179.08(9)
O2W Mg1 O1 . . 89.84(8)
O3 Mg1 O1 . . 87.58(8)
O3W Mg1 O1W . 2_545 93.30(8)
O2W Mg1 O1W . 2_545 90.03(8)
O3 Mg1 O1W . 2_545 90.40(8)
O1 Mg1 O1W . 2_545 87.31(8)
O3W Mg1 O1W . . 87.73(8)
O2W Mg1 O1W . . 92.27(8)
O3 Mg1 O1W . . 87.27(8)
O1 Mg1 O1W . . 91.64(8)
O1W Mg1 O1W 2_545 . 177.47(5)
C1 O1 Mg1 . . 130.42(18)
Mg1 O1W Mg1 2 . 131.30(8)
Mg1 O1W H1W 2 . 114.4(19)
Mg1 O1W H1W . . 97.7(18)
Mg1 O1W H2W 2 . 97.5(19)
Mg1 O1W H2W . . 112(2)
H1W O1W H2W . . 101.2(18)
C12 O3 Mg1 . . 129.00(17)
Mg1 O2W H3W . . 122(2)
Mg1 O2W H4W . . 113.7(19)
H3W O2W H4W . . 102.7(19)
Mg1 O3W H5W . . 117.7(18)
Mg1 O3W H6W . . 134.4(19)
H5W O3W H6W . . 101.9(19)
H7W O4W H8W . . 100.0(19)
H9W O5W H10W . . 97.4(19)
O2 C1 O1 . . 123.6(3)
O2 C1 C2 . . 119.6(2)
O1 C1 C2 . . 116.7(2)
C11 C2 C3 . . 120.3(3)
C11 C2 C1 . . 118.4(3)
C3 C2 C1 . . 121.2(3)
C8 C3 C4 . . 118.3(3)
C8 C3 C2 . . 118.1(3)
C4 C3 C2 . . 123.6(3)
C5 C4 C3 . . 120.2(3)
C5 C4 H4 . . 119.9
C3 C4 H4 . . 119.9
C4 C5 C6 . . 121.4(3)
C4 C5 H5 . . 119.3
C6 C5 H5 . . 119.3
C7 C6 C5 . . 120.1(3)
C7 C6 H6 . . 120.0
C5 C6 H6 . . 120.0
C6 C7 C8 . . 121.0(3)
C6 C7 H7 . . 119.5
C8 C7 H7 . . 119.5
C3 C8 C9 . . 119.7(3)
C3 C8 C7 . . 119.0(3)
C9 C8 C7 . . 121.3(3)
C10 C9 C8 . . 120.8(3)
C10 C9 H9 . . 119.6
C8 C9 H9 . . 119.6
C9 C10 C11 . . 120.0(3)
C9 C10 H10 . . 120.0
C11 C10 H10 . . 120.0
C2 C11 C10 . . 121.1(3)
C2 C11 H11 . . 119.5
C10 C11 H11 . . 119.5
O4 C12 O3 . . 123.7(3)
O4 C12 C13 . . 119.4(2)
O3 C12 C13 . . 116.8(2)
C22 C13 C14 . . 119.8(3)
C22 C13 C12 . . 117.3(2)
C14 C13 C12 . . 122.9(2)
C15 C14 C19 . . 118.5(3)
C15 C14 C13 . . 123.5(3)
C19 C14 C13 . . 117.9(3)
C16 C15 C14 . . 120.4(3)
C16 C15 H15 . . 119.8
C14 C15 H15 . . 119.8
C15 C16 C17 . . 121.0(3)
C15 C16 H16 . . 119.5
C17 C16 H16 . . 119.5
C18 C17 C16 . . 120.0(3)
C18 C17 H17 . . 120.0
C16 C17 H17 . . 120.0
C17 C18 C19 . . 121.4(3)
C17 C18 H18 . . 119.3
C19 C18 H18 . . 119.3
C20 C19 C18 . . 121.6(3)
C20 C19 C14 . . 119.7(3)
C18 C19 C14 . . 118.7(3)
C21 C20 C19 . . 121.3(3)
C21 C20 H20 . . 119.4
C19 C20 H20 . . 119.4
C20 C21 C22 . . 119.8(3)
C20 C21 H21 . . 120.1
C22 C21 H21 . . 120.1
C13 C22 C21 . . 121.5(3)
C13 C22 H22 . . 119.2
C21 C22 H22 . . 119.2

loop_
_geom_bond_atom_site_label_1
_geom_bond_atom_site_label_2
_geom_bond_site_symmetry_2
_geom_bond_distance
_geom_bond_publ_flag
Mg1 O3W . 2.016(2) y
Mg1 O2W . 2.028(2) y
Mg1 O3 . 2.058(2) y
Mg1 O1 . 2.069(2) y
Mg1 O1W 2_545 2.195(2) y
Mg1 O1W . 2.200(2) y
O1 C1 . 1.273(3) ?
O2 C1 . 1.253(3) ?
O1W Mg1 2 2.195(2) ?
O1W H1W . 0.881(10) ?
O1W H2W . 0.873(10) ?
O3 C12 . 1.270(3) ?
O2W H3W . 0.871(10) ?
O2W H4W . 0.872(10) ?
O4 C12 . 1.252(3) ?
O3W H5W . 0.874(10) ?
O3W H6W . 0.874(10) ?
O4W H7W . 0.876(10) ?
O4W H8W . 0.873(10) ?
O5W H9W . 0.896(10) ?
O5W H10W . 0.894(10) ?
C1 C2 . 1.500(4) ?
C2 C11 . 1.371(4) ?
C2 C3 . 1.430(4) ?
C3 C8 . 1.419(4) ?
C3 C4 . 1.427(4) ?
C4 C5 . 1.364(4) ?
C4 H4 . 0.9500 ?
C5 C6 . 1.401(5) ?
C5 H5 . 0.9500 ?
C6 C7 . 1.349(5) ?
C6 H6 . 0.9500 ?
C7 C8 . 1.427(4) ?
C7 H7 . 0.9500 ?
C8 C9 . 1.421(5) ?
C9 C10 . 1.362(4) ?
C9 H9 . 0.9500 ?
C10 C11 . 1.409(4) ?
C10 H10 . 0.9500 ?
C11 H11 . 0.9500 ?
C12 C13 . 1.505(4) ?
C13 C22 . 1.379(4) ?
C13 C14 . 1.435(4) ?
C14 C15 . 1.415(4) ?
C14 C19 . 1.430(4) ?
C15 C16 . 1.377(4) ?
C15 H15 . 0.9500 ?
C16 C17 . 1.401(4) ?
C16 H16 . 0.9500 ?
C17 C18 . 1.355(4) ?
C17 H17 . 0.9500 ?
C18 C19 . 1.418(4) ?
C18 H18 . 0.9500 ?
C19 C20 . 1.414(4) ?
C20 C21 . 1.356(4) ?
C20 H20 . 0.9500 ?
C21 C22 . 1.407(4) ?
C21 H21 . 0.9500 ?
C22 H22 . 0.9500 ?

loop_
_geom_hbond_atom_site_label_D
_geom_hbond_atom_site_label_H
_geom_hbond_atom_site_label_A
_geom_hbond_site_symmetry_A
_geom_hbond_distance_DH
_geom_hbond_distance_HA
_geom_hbond_distance_DA
_geom_hbond_angle_DHA
O1W H1W O2 . 0.880(10) 1.763(12) 2.621(3) 164(3)
O1W H2W O4 2 0.870(10) 1.785(12) 2.637(3) 165(3)
O2W H3W O4W 2 0.870(10) 1.883(13) 2.713(3) 159(3)
O2W H4W O3 2_545 0.870(10) 1.840(11) 2.704(3) 171(3)
O3W H5W O1 2 0.870(10) 1.833(11) 2.693(3) 167(3)
O3W H6W O5W 2_545 0.870(10) 1.859(12) 2.701(3) 161(3)
O4W H7W O4 . 0.880(10) 1.901(17) 2.691(3) 149(3)
O5W H9W O2 . 0.900(10) 1.854(16) 2.692(3) 155(3)

loop_
_geom_torsion_atom_site_label_1
_geom_torsion_atom_site_label_2
_geom_torsion_atom_site_label_3
_geom_torsion_atom_site_label_4
_geom_torsion_site_symmetry_1
_geom_torsion_site_symmetry_4
_geom_torsion
O2W Mg1 O1 C1 . . 98.8(2)
O3 Mg1 O1 C1 . . -80.6(2)
O1W Mg1 O1 C1 2_545 . -171.1(2)
O1W Mg1 O1 C1 . . 6.6(2)
O3W Mg1 O1W Mg1 . 2 47.12(12)
O2W Mg1 O1W Mg1 . 2 137.89(12)
O3 Mg1 O1W Mg1 . 2 -44.71(11)
O1 Mg1 O1W Mg1 . 2 -132.21(12)
O3W Mg1 O3 C12 . . 118.8(2)
O1 Mg1 O3 C12 . . -61.8(2)
O1W Mg1 O3 C12 2_545 . 25.4(2)
O1W Mg1 O3 C12 . . -153.6(2)
Mg1 O1 C1 O2 . . -5.7(4)
Mg1 O1 C1 C2 . . 172.46(18)
O2 C1 C2 C11 . . 128.3(3)
O1 C1 C2 C11 . . -50.0(4)
O2 C1 C2 C3 . . -49.5(4)
O1 C1 C2 C3 . . 132.3(3)
C11 C2 C3 C8 . . -0.6(4)
C1 C2 C3 C8 . . 177.1(2)
C11 C2 C3 C4 . . 177.9(3)
C1 C2 C3 C4 . . -4.4(4)
C8 C3 C4 C5 . . -1.4(4)
C2 C3 C4 C5 . . -179.9(3)
C3 C4 C5 C6 . . 0.6(5)
C4 C5 C6 C7 . . -0.1(5)
C5 C6 C7 C8 . . 0.3(5)
C4 C3 C8 C9 . . -178.6(3)
C2 C3 C8 C9 . . 0.0(4)
C4 C3 C8 C7 . . 1.6(4)
C2 C3 C8 C7 . . -179.8(3)
C6 C7 C8 C3 . . -1.1(5)
C6 C7 C8 C9 . . 179.1(3)
C3 C8 C9 C10 . . -0.1(4)
C7 C8 C9 C10 . . 179.7(3)
C8 C9 C10 C11 . . 0.9(4)
C3 C2 C11 C10 . . 1.4(4)
C1 C2 C11 C10 . . -176.4(3)
C9 C10 C11 C2 . . -1.5(4)
Mg1 O3 C12 O4 . . -28.0(4)
Mg1 O3 C12 C13 . . 149.89(19)
O4 C12 C13 C22 . . 132.9(3)
O3 C12 C13 C22 . . -45.1(4)
O4 C12 C13 C14 . . -44.9(4)
O3 C12 C13 C14 . . 137.2(3)
C22 C13 C14 C15 . . 178.5(3)
C12 C13 C14 C15 . . -3.8(4)
C22 C13 C14 C19 . . 0.9(4)
C12 C13 C14 C19 . . 178.6(2)
C19 C14 C15 C16 . . -0.6(4)
C13 C14 C15 C16 . . -178.2(3)
C14 C15 C16 C17 . . 0.1(4)
C15 C16 C17 C18 . . 0.2(5)
C16 C17 C18 C19 . . 0.0(5)
C17 C18 C19 C20 . . 179.2(3)
C17 C18 C19 C14 . . -0.5(4)
C15 C14 C19 C20 . . -178.9(3)
C13 C14 C19 C20 . . -1.2(4)
C15 C14 C19 C18 . . 0.8(4)
C13 C14 C19 C18 . . 178.5(3)
C18 C19 C20 C21 . . -179.4(3)
C14 C19 C20 C21 . . 0.3(4)
C19 C20 C21 C22 . . 1.0(4)
C14 C13 C22 C21 . . 0.3(4)
C12 C13 C22 C21 . . -177.5(3)
C20 C21 C22 C13 . . -1.3(4)
